data_4033793
loop_
_publ_author_name
'Xu, Changming'
'Zhu, Zhaobin'
'Wang, Yongchang'
'Jing, Zhiguo'
'Gao, Bin'
'Zhao, Li'
'Dong, Wen-Kui'

_publ_section_title
;
 Oxidative \a-Trichloromethylation of Tertiary Amines: An Entry to
 \a-Amino Acid Esters.
;
_journal_issue 4
_journal_name_full 'The Journal of organic chemistry'
_journal_page_first 2234
_journal_page_last 2242
_journal_paper_doi 10.1021/acs.joc.8b03238
_journal_volume 84
_journal_year 2019
_chemical_formula_moiety 'C16 H14 Cl3 N'
_chemical_formula_sum 'C16 H14 Cl3 N'
_chemical_formula_weight 326.63
_space_group_crystal_system monoclinic
_space_group_IT_number 14
_space_group_name_Hall '-P 2ybc'
_space_group_name_H-M_alt 'P 1 21/c 1'
_atom_sites_solution_hydrogens geom
_atom_sites_solution_primary direct
_audit_creation_date 2018-06-21
_audit_creation_method
;
Olex2 1.2
(compiled 2015.01.26 svn.r3150 for OlexSys, GUI svn.r4998)
;
_cell_angle_alpha 90
_cell_angle_beta 94.6350(10)
_cell_angle_gamma 90
_cell_formula_units_Z 4
_cell_length_a 5.9898(3)
_cell_length_b 13.5958(6)
_cell_length_c 18.3204(9)
_cell_measurement_reflns_used 9904
_cell_measurement_temperature 291(2)
_cell_measurement_theta_max 28.25
_cell_measurement_theta_min 3.20
_cell_volume 1487.06(12)
_computing_molecular_graphics 'Olex2 (Dolomanov et al., 2009)'
_computing_publication_material 'Olex2 (Dolomanov et al., 2009)'
_computing_structure_refinement 'ShelXL (Sheldrick, 2008)'
_computing_structure_solution 'ShelXS-1997 (Sheldrick, 2008)'
_diffrn_ambient_temperature 291.15
_diffrn_measured_fraction_theta_full 0.985
_diffrn_measured_fraction_theta_max 0.987
_diffrn_measurement_device_type 'Bruker APEX-II CCD'
_diffrn_measurement_method '\f and \w scans'
_diffrn_radiation_type MoK\a
_diffrn_radiation_wavelength 0.71073
_diffrn_reflns_av_R_equivalents 0.1212
_diffrn_reflns_av_unetI/netI 0.0538
_diffrn_reflns_Laue_measured_fraction_full 0.985
_diffrn_reflns_Laue_measured_fraction_max 0.987
_diffrn_reflns_limit_h_max 7
_diffrn_reflns_limit_h_min -7
_diffrn_reflns_limit_k_max 16
_diffrn_reflns_limit_k_min -16
_diffrn_reflns_limit_l_max 22
_diffrn_reflns_limit_l_min -22
_diffrn_reflns_number 17705
_diffrn_reflns_point_group_measured_fraction_full 0.985
_diffrn_reflns_point_group_measured_fraction_max 0.987
_diffrn_reflns_theta_full 25.242
_diffrn_reflns_theta_max 25.998
_diffrn_reflns_theta_min 3.198
_diffrn_standards_number 0
_exptl_absorpt_coefficient_mu 0.604
_exptl_absorpt_correction_type none
_exptl_crystal_density_diffrn 1.459
_exptl_crystal_description block
_exptl_crystal_F_000 672
_exptl_crystal_size_max 0.24
_exptl_crystal_size_mid 0.23
_exptl_crystal_size_min 0.22
_refine_diff_density_max 0.383
_refine_diff_density_min -0.440
_refine_diff_density_rms 0.050
_refine_ls_extinction_method none
_refine_ls_goodness_of_fit_ref 1.070
_refine_ls_hydrogen_treatment constr
_refine_ls_matrix_type full
_refine_ls_number_parameters 181
_refine_ls_number_reflns 2896
_refine_ls_number_restraints 372
_refine_ls_restrained_S_all 1.052
_refine_ls_R_factor_all 0.0464
_refine_ls_R_factor_gt 0.0443
_refine_ls_shift/su_max 0.000
_refine_ls_shift/su_mean 0.000
_refine_ls_structure_factor_coef Fsqd
_refine_ls_weighting_details 'w=1/[\s^2^(Fo^2^)+(0.0312P)^2^+0.8101P] where P=(Fo^2^+2Fc^2^)/3'
_refine_ls_weighting_scheme calc
_refine_ls_wR_factor_gt 0.1110
_refine_ls_wR_factor_ref 0.1127
_reflns_Friedel_coverage 0.000
_reflns_number_gt 2718
_reflns_number_total 2896
_reflns_threshold_expression 'I > 2\s(I)'
_cod_data_source_file jo8b03238_si_001.cif
_cod_data_source_block yao
_cod_database_code 4033793
_shelx_space_group_comment
;
The symmetry employed for this shelxl refinement is uniquely defined
by the following loop, which should always be used as a source of
symmetry information in preference to the above space-group names.
They are only intended as comments.
;
_shelx_estimated_absorpt_t_max 0.879
_shelx_estimated_absorpt_t_min 0.869
_olex2_refinement_description
;
1. Fixed Uiso
 At 1.2 times of:
  All C(H) groups, All C(H,H) groups
2. Uiso/Uaniso restraints and constraints
C1 \\sim C2 \\sim C3 \\sim C4 \\sim C5 \\sim C6 \\sim C7 \\sim C8 \\sim C9
\\sim C10 \\sim C11 \\sim C12 \\sim C13 \\sim C14 \\sim C15 \\sim C16: within
3.8A with sigma of 0.02 and sigma for terminal atoms of 0.04
3.a Ternary CH refined with riding coordinates:
 C15(H15)
3.b Secondary CH2 refined with riding coordinates:
 C7(H7A,H7B), C8(H8A,H8B)
3.c Aromatic/amide H refined with riding coordinates:
 C2(H2), C3(H3), C4(H4), C5(H5), C6(H6), C10(H10), C11(H11), C12(H12), C13(H13)
;
_shelx_shelxl_version_number 2017/1
_olex2_submission_special_instructions 'No special instructions were received'

loop_
_space_group_symop_operation_xyz
'x, y, z'
'-x, y+1/2, -z+1/2'
'-x, -y, -z'
'x, -y-1/2, z-1/2'

loop_
_atom_site_label
_atom_site_type_symbol
_atom_site_fract_x
_atom_site_fract_y
_atom_site_fract_z
_atom_site_U_iso_or_equiv
_atom_site_adp_type
_atom_site_occupancy
_atom_site_site_symmetry_order
_atom_site_calc_flag
_atom_site_refinement_flags_posn
_atom_site_refinement_flags_adp
C1 C 0.4725(3) 0.18562(14) 0.53288(10) 0.0377(4) Uani 1 1 d . U
C2 C 0.4538(5) 0.11508(18) 0.58772(12) 0.0550(6) Uani 1 1 d . U
H2 H 0.329854 0.073688 0.585450 0.066 Uiso 1 1 calc R .
C3 C 0.6172(6) 0.1059(2) 0.64533(13) 0.0704(8) Uani 1 1 d . U
H3 H 0.599743 0.058781 0.681186 0.084 Uiso 1 1 calc R .
C4 C 0.8003(5) 0.1634(3) 0.65075(14) 0.0730(8) Uani 1 1 d . U
H4 H 0.909844 0.155645 0.689277 0.088 Uiso 1 1 calc R .
C5 C 0.8221(4) 0.2341(3) 0.59804(13) 0.0682(7) Uani 1 1 d . U
H5 H 0.948056 0.274407 0.601177 0.082 Uiso 1 1 calc R .
C6 C 0.6597(4) 0.24649(19) 0.54023(11) 0.0506(5) Uani 1 1 d . U
H6 H 0.676267 0.296007 0.506058 0.061 Uiso 1 1 calc R .
C7 C 0.1443(3) 0.11148(15) 0.46599(11) 0.0437(4) Uani 1 1 d . U
H7A H 0.058288 0.109942 0.508617 0.052 Uiso 1 1 calc R .
H7B H 0.225515 0.049877 0.464472 0.052 Uiso 1 1 calc R .
C8 C -0.0150(4) 0.11963(17) 0.39798(12) 0.0488(5) Uani 1 1 d . U
H8A H -0.102789 0.059823 0.391918 0.059 Uiso 1 1 calc R .
H8B H -0.117130 0.174023 0.403379 0.059 Uiso 1 1 calc R .
C9 C 0.1105(3) 0.13579(14) 0.33160(11) 0.0403(4) Uani 1 1 d . U
C10 C 0.0569(4) 0.08887(16) 0.26513(13) 0.0533(6) Uani 1 1 d . U
H10 H -0.067801 0.047989 0.259665 0.064 Uiso 1 1 calc R .
C11 C 0.1868(5) 0.10238(17) 0.20729(12) 0.0596(6) Uani 1 1 d . U
H11 H 0.148264 0.071130 0.162898 0.072 Uiso 1 1 calc R .
C12 C 0.3723(5) 0.16152(18) 0.21469(12) 0.0567(6) Uani 1 1 d . U
H12 H 0.460691 0.169628 0.175673 0.068 Uiso 1 1 calc R .
C13 C 0.4277(4) 0.20913(16) 0.28034(10) 0.0430(4) Uani 1 1 d . U
H13 H 0.554111 0.249016 0.285523 0.052 Uiso 1 1 calc R .
C14 C 0.2952(3) 0.19759(13) 0.33861(10) 0.0336(4) Uani 1 1 d . U
C15 C 0.3530(3) 0.25026(12) 0.41042(9) 0.0293(3) Uani 1 1 d . U
H15 H 0.515426 0.260464 0.413879 0.035 Uiso 1 1 calc R .
C16 C 0.2437(3) 0.35628(13) 0.41025(10) 0.0353(4) Uani 1 1 d . U
Cl1 Cl 0.39589(9) 0.43488(4) 0.35437(3) 0.05399(18) Uani 1 1 d . .
Cl2 Cl 0.25627(14) 0.40813(5) 0.49873(3) 0.0680(2) Uani 1 1 d . .
Cl3 Cl -0.03978(8) 0.36063(4) 0.37442(4) 0.0590(2) Uani 1 1 d . .
N1 N 0.3063(3) 0.19285(11) 0.47406(8) 0.0346(3) Uani 1 1 d . .

loop_
_atom_site_aniso_label
_atom_site_aniso_U_11
_atom_site_aniso_U_22
_atom_site_aniso_U_33
_atom_site_aniso_U_23
_atom_site_aniso_U_13
_atom_site_aniso_U_12
C1 0.0437(10) 0.0406(10) 0.0293(9) -0.0001(7) 0.0066(7) 0.0070(8)
C2 0.0737(15) 0.0464(12) 0.0447(12) 0.0107(9) 0.0038(10) 0.0057(11)
C3 0.100(2) 0.0700(17) 0.0407(12) 0.0118(11) 0.0007(13) 0.0332(16)
C4 0.0696(17) 0.107(2) 0.0402(13) -0.0037(13) -0.0100(11) 0.0343(17)
C5 0.0503(13) 0.111(2) 0.0419(12) -0.0088(13) -0.0038(10) -0.0001(14)
C6 0.0442(11) 0.0737(15) 0.0335(10) 0.0011(9) 0.0007(8) -0.0058(10)
C7 0.0486(11) 0.0374(10) 0.0461(11) 0.0054(8) 0.0107(8) -0.0102(9)
C8 0.0425(10) 0.0445(11) 0.0594(13) 0.0027(9) 0.0040(9) -0.0177(9)
C9 0.0440(10) 0.0326(9) 0.0429(10) 0.0017(7) -0.0046(8) -0.0036(8)
C10 0.0670(14) 0.0367(10) 0.0528(13) -0.0013(9) -0.0156(11) -0.0066(10)
C11 0.0955(18) 0.0435(12) 0.0372(11) -0.0060(9) -0.0110(11) 0.0047(12)
C12 0.0816(16) 0.0535(13) 0.0356(11) -0.0028(9) 0.0080(10) 0.0090(12)
C13 0.0485(11) 0.0460(11) 0.0350(10) 0.0013(8) 0.0064(8) 0.0012(9)
C14 0.0358(9) 0.0316(9) 0.0330(9) 0.0014(7) 0.0002(7) 0.0018(7)
C15 0.0271(7) 0.0310(8) 0.0301(8) 0.0027(6) 0.0047(6) -0.0020(6)
C16 0.0336(8) 0.0320(9) 0.0406(10) 0.0028(7) 0.0045(7) -0.0031(7)
Cl1 0.0502(3) 0.0422(3) 0.0704(4) 0.0202(2) 0.0099(2) -0.0086(2)
Cl2 0.1041(5) 0.0484(4) 0.0519(4) -0.0131(2) 0.0092(3) 0.0136(3)
Cl3 0.0317(3) 0.0472(3) 0.0968(5) 0.0104(3) -0.0015(2) 0.0038(2)
N1 0.0379(8) 0.0336(8) 0.0324(8) 0.0056(6) 0.0039(6) -0.0056(6)

loop_
_atom_type_symbol
_atom_type_description
_atom_type_scat_dispersion_real
_atom_type_scat_dispersion_imag
_atom_type_scat_source
C C 0.0033 0.0016 'International Tables Vol C Tables 4.2.6.8 and 6.1.1.4'
H H 0.0000 0.0000 'International Tables Vol C Tables 4.2.6.8 and 6.1.1.4'
Cl Cl 0.1484 0.1585 'International Tables Vol C Tables 4.2.6.8 and 6.1.1.4'
N N 0.0061 0.0033 'International Tables Vol C Tables 4.2.6.8 and 6.1.1.4'

loop_
_geom_angle_atom_site_label_1
_geom_angle_atom_site_label_2
_geom_angle_atom_site_label_3
_geom_angle
C2 C1 N1 120.25(19)
C6 C1 C2 116.64(19)
C6 C1 N1 123.10(17)
C1 C2 H2 119.5
C3 C2 C1 121.0(3)
C3 C2 H2 119.5
C2 C3 H3 119.1
C4 C3 C2 121.7(3)
C4 C3 H3 119.1
C3 C4 H4 120.7
C3 C4 C5 118.5(2)
C5 C4 H4 120.7
C4 C5 H5 119.4
C4 C5 C6 121.3(3)
C6 C5 H5 119.4
C1 C6 H6 119.6
C5 C6 C1 120.7(2)
C5 C6 H6 119.6
H7A C7 H7B 107.7
C8 C7 H7A 108.9
C8 C7 H7B 108.9
N1 C7 H7A 108.9
N1 C7 H7B 108.9
N1 C7 C8 113.27(16)
C7 C8 H8A 109.5
C7 C8 H8B 109.5
H8A C8 H8B 108.1
C9 C8 C7 110.83(17)
C9 C8 H8A 109.5
C9 C8 H8B 109.5
C10 C9 C8 123.3(2)
C14 C9 C8 117.57(17)
C14 C9 C10 119.1(2)
C9 C10 H10 119.7
C11 C10 C9 120.6(2)
C11 C10 H10 119.7
C10 C11 H11 119.8
C12 C11 C10 120.4(2)
C12 C11 H11 119.8
C11 C12 H12 120.1
C11 C12 C13 119.8(2)
C13 C12 H12 120.1
C12 C13 H13 119.9
C12 C13 C14 120.2(2)
C14 C13 H13 119.9
C9 C14 C13 119.87(17)
C9 C14 C15 119.48(17)
C13 C14 C15 120.64(17)
C14 C15 H15 106.2
C14 C15 C16 111.33(14)
C16 C15 H15 106.2
N1 C15 C14 113.53(14)
N1 C15 H15 106.2
N1 C15 C16 112.67(14)
C15 C16 Cl1 108.47(12)
C15 C16 Cl2 112.04(12)
C15 C16 Cl3 114.51(12)
Cl2 C16 Cl1 107.62(10)
Cl2 C16 Cl3 107.20(10)
Cl3 C16 Cl1 106.67(10)
C1 N1 C7 116.33(15)
C1 N1 C15 118.83(15)
C15 N1 C7 119.53(14)

loop_
_geom_bond_atom_site_label_1
_geom_bond_atom_site_label_2
_geom_bond_distance
C1 C2 1.400(3)
C1 C6 1.391(3)
C1 N1 1.410(2)
C2 H2 0.9300
C2 C3 1.386(4)
C3 H3 0.9300
C3 C4 1.344(4)
C4 H4 0.9300
C4 C5 1.376(4)
C5 H5 0.9300
C5 C6 1.389(3)
C6 H6 0.9300
C7 H7A 0.9700
C7 H7B 0.9700
C7 C8 1.511(3)
C7 N1 1.471(2)
C8 H8A 0.9700
C8 H8B 0.9700
C8 C9 1.497(3)
C9 C10 1.389(3)
C9 C14 1.386(3)
C10 H10 0.9300
C10 C11 1.376(4)
C11 H11 0.9300
C11 C12 1.369(4)
C12 H12 0.9300
C12 C13 1.382(3)
C13 H13 0.9300
C13 C14 1.390(3)
C14 C15 1.513(2)
C15 H15 0.9800
C15 C16 1.583(2)
C15 N1 1.449(2)
C16 Cl1 1.7810(19)
C16 Cl2 1.764(2)
C16 Cl3 1.7712(18)

loop_
_geom_torsion_atom_site_label_1
_geom_torsion_atom_site_label_2
_geom_torsion_atom_site_label_3
_geom_torsion_atom_site_label_4
_geom_torsion
C1 C2 C3 C4 -0.5(4)
C2 C1 C6 C5 2.3(3)
C2 C1 N1 C7 -12.2(3)
C2 C1 N1 C15 -166.34(19)
C2 C3 C4 C5 1.2(4)
C3 C4 C5 C6 0.0(4)
C4 C5 C6 C1 -1.8(4)
C6 C1 C2 C3 -1.2(3)
C6 C1 N1 C7 168.09(19)
C6 C1 N1 C15 13.9(3)
C7 C8 C9 C10 137.9(2)
C7 C8 C9 C14 -39.2(3)
C8 C7 N1 C1 -174.67(18)
C8 C7 N1 C15 -20.7(3)
C8 C9 C10 C11 -176.2(2)
C8 C9 C14 C13 175.04(18)
C8 C9 C14 C15 -3.7(3)
C9 C10 C11 C12 0.7(4)
C9 C14 C15 C16 -93.26(19)
C9 C14 C15 N1 35.2(2)
C10 C9 C14 C13 -2.2(3)
C10 C9 C14 C15 179.07(17)
C10 C11 C12 C13 -0.9(4)
C11 C12 C13 C14 -0.4(3)
C12 C13 C14 C9 1.9(3)
C12 C13 C14 C15 -179.32(19)
C13 C14 C15 C16 88.0(2)
C13 C14 C15 N1 -143.59(17)
C14 C9 C10 C11 0.9(3)
C14 C15 C16 Cl1 -74.29(16)
C14 C15 C16 Cl2 167.06(12)
C14 C15 C16 Cl3 44.71(18)
C14 C15 N1 C1 131.92(17)
C14 C15 N1 C7 -21.4(2)
C16 C15 N1 C1 -100.36(18)
C16 C15 N1 C7 106.32(18)
N1 C1 C2 C3 179.0(2)
N1 C1 C6 C5 -177.9(2)
N1 C7 C8 C9 51.1(3)
N1 C15 C16 Cl1 156.84(12)
N1 C15 C16 Cl2 38.19(17)
N1 C15 C16 Cl3 -84.17(16)
